data_1545265
loop_
_publ_author_name
'Nakada, Marisa'
'Kuwabara, Takuya'
'Furukawa, Shunsuke'
'Hada, Masahiko'
'Minoura, Mao'
'Saito, Masaichi'

_publ_section_title
;
 Synthesis and reactivity of a ruthenocene-type complex bearing an
 aromatic \p-ligand with the heaviest group 14 element
;
_journal_issue 4
_journal_name_full 'Chem. Sci.'
_journal_page_first 3092
_journal_paper_doi 10.1039/C6SC04843A
_journal_volume 8
_journal_year 2017
_chemical_formula_moiety 'C38 H55 Cl Pb Ru Si2'
_chemical_formula_sum 'C38 H55 Cl Pb Ru Si2'
_chemical_formula_weight 911.72
_chemical_name_systematic ClOlumboleRuthenocene
_chemical_properties_physical ', Air-sensitive,Moisture-sensitive'
_space_group_IT_number 14
_symmetry_cell_setting monoclinic
_symmetry_space_group_name_Hall '-P 2yn'
_symmetry_space_group_name_H-M 'P 1 21/n 1'
_atom_sites_solution_hydrogens geom
_atom_sites_solution_primary direct
_atom_sites_solution_secondary difmap
_audit_creation_method SHELXL-97
_audit_update_record
;
2016-09-30 deposited with the CCDC.
2017-02-13 downloaded from the CCDC.
;
_cell_angle_alpha 90.00
_cell_angle_beta 95.419(2)
_cell_angle_gamma 90.00
_cell_formula_units_Z 4
_cell_length_a 9.7280(12)
_cell_length_b 18.602(2)
_cell_length_c 21.538(3)
_cell_measurement_reflns_used 3877
_cell_measurement_temperature 150(2)
_cell_measurement_theta_max 25.69
_cell_measurement_theta_min 2.22
_cell_volume 3880.1(8)
_computing_cell_refinement 'Bruker SAINT (Bruker 2008)'
_computing_data_collection 'Bruker APEX2 (Bruker 2008)'
_computing_data_reduction 'Bruker SAINT and XPREP (Bruker 2008)'
_computing_molecular_graphics 'XSHEL (Bruker, 2002)'
_computing_publication_material 'XCIF (Bruker, 2001)'
_computing_structure_refinement 'SHELXL97 (Sheldrick, 2008)'
_computing_structure_solution 'SHELXS97 (Sheldrick, 2008)'
_diffrn_ambient_temperature 150(2)
_diffrn_measured_fraction_theta_full 0.996
_diffrn_measured_fraction_theta_max 0.996
_diffrn_measurement_device_type 'Bruker APEXII CCD area-detector'
_diffrn_measurement_method '\f and \w'
_diffrn_radiation_monochromator 'Bruker Helios multilayer confocal mirror'
_diffrn_radiation_source 'Bruker TXS fine-focus rotating anode'
_diffrn_radiation_type MoK\a
_diffrn_radiation_wavelength 0.71073
_diffrn_reflns_av_R_equivalents 0.0524
_diffrn_reflns_av_sigmaI/netI 0.0731
_diffrn_reflns_limit_h_max 11
_diffrn_reflns_limit_h_min -11
_diffrn_reflns_limit_k_max 22
_diffrn_reflns_limit_k_min -9
_diffrn_reflns_limit_l_max 26
_diffrn_reflns_limit_l_min -25
_diffrn_reflns_number 19407
_diffrn_reflns_theta_full 25.84
_diffrn_reflns_theta_max 25.84
_diffrn_reflns_theta_min 1.45
_exptl_absorpt_coefficient_mu 4.877
_exptl_absorpt_correction_T_max 0.907
_exptl_absorpt_correction_T_min 0.907
_exptl_absorpt_correction_type multi-scan
_exptl_absorpt_process_details 'XPREP; Bruker AXS 2008'
_exptl_crystal_colour green
_exptl_crystal_density_diffrn 1.561
_exptl_crystal_density_method 'not measured'
_exptl_crystal_description cube
_exptl_crystal_F_000 1816
_exptl_crystal_size_max 0.02
_exptl_crystal_size_mid 0.02
_exptl_crystal_size_min 0.02
_refine_diff_density_max 1.650
_refine_diff_density_min -0.852
_refine_diff_density_rms 0.134
_refine_ls_extinction_method none
_refine_ls_goodness_of_fit_ref 1.023
_refine_ls_hydrogen_treatment constr
_refine_ls_matrix_type full
_refine_ls_number_parameters 403
_refine_ls_number_reflns 7476
_refine_ls_number_restraints 0
_refine_ls_restrained_S_all 1.023
_refine_ls_R_factor_all 0.0699
_refine_ls_R_factor_gt 0.0361
_refine_ls_shift/su_max 0.001
_refine_ls_shift/su_mean 0.000
_refine_ls_structure_factor_coef Fsqd
_refine_ls_weighting_details 'calc w=1/[\s^2^(Fo^2^)+(0.0200P)^2^+0.0000P] where P=(Fo^2^+2Fc^2^)/3'
_refine_ls_weighting_scheme calc
_refine_ls_wR_factor_gt 0.0603
_refine_ls_wR_factor_ref 0.0671
_reflns_number_gt 5281
_reflns_number_total 7476
_reflns_threshold_expression >2sigma(I)
_cod_data_source_file c6sc04843a2.cif
_cod_data_source_block masa828
_cod_depositor_comments 'Adding full bibliography for 1545265--1545268.cif.'
_cod_original_sg_symbol_H-M 'P 21/n'
_cod_database_code 1545265

loop_
_symmetry_equiv_pos_as_xyz
'x, y, z'
'-x+1/2, y+1/2, -z+1/2'
'-x, -y, -z'
'x-1/2, -y-1/2, z-1/2'

loop_
_atom_site_label
_atom_site_type_symbol
_atom_site_fract_x
_atom_site_fract_y
_atom_site_fract_z
_atom_site_U_iso_or_equiv
_atom_site_adp_type
_atom_site_occupancy
_atom_site_symmetry_multiplicity
_atom_site_calc_flag
_atom_site_refinement_flags
Pb1 Pb 0.47172(2) 0.807499(11) 0.243975(9) 0.02527(7) Uani 1 1 d .
C1 C 0.5413(5) 0.6848(3) 0.2549(2) 0.0206(11) Uani 1 1 d .
C2 C 0.4797(5) 0.6568(3) 0.1981(2) 0.0209(12) Uani 1 1 d .
C3 C 0.4747(5) 0.7010(3) 0.1409(2) 0.0232(12) Uani 1 1 d .
C4 C 0.5251(5) 0.7720(3) 0.1433(2) 0.0215(12) Uani 1 1 d .
Si1 Si 0.53959(16) 0.64961(8) 0.33684(7) 0.0241(4) Uani 1 1 d .
C5 C 0.6789(6) 0.6947(3) 0.3873(2) 0.0383(15) Uani 1 1 d .
H5A H 0.7652 0.6711 0.3831 0.057 Uiso 1 1 calc R
H5B H 0.6584 0.6923 0.4300 0.057 Uiso 1 1 calc R
H5C H 0.6852 0.7441 0.3750 0.057 Uiso 1 1 calc R
C6 C 0.5676(6) 0.5500(3) 0.3394(3) 0.0342(15) Uani 1 1 d .
H6A H 0.6378 0.5374 0.3129 0.051 Uiso 1 1 calc R
H6B H 0.4831 0.5260 0.3253 0.051 Uiso 1 1 calc R
H6C H 0.5964 0.5356 0.3814 0.051 Uiso 1 1 calc R
C7 C 0.3735(6) 0.6693(3) 0.3746(3) 0.0322(15) Uani 1 1 d .
C8 C 0.3592(7) 0.7480(3) 0.3945(3) 0.0453(18) Uani 1 1 d .
H8A H 0.3544 0.7784 0.3584 0.068 Uiso 1 1 calc R
H8B H 0.4377 0.7613 0.4225 0.068 Uiso 1 1 calc R
H8C H 0.2765 0.7536 0.4151 0.068 Uiso 1 1 calc R
C9 C 0.3768(6) 0.6229(3) 0.4337(3) 0.0394(16) Uani 1 1 d .
H9A H 0.4578 0.6344 0.4609 0.059 Uiso 1 1 calc R
H9B H 0.3788 0.5730 0.4225 0.059 Uiso 1 1 calc R
H9C H 0.2959 0.6324 0.4547 0.059 Uiso 1 1 calc R
C10 C 0.2450(6) 0.6481(3) 0.3322(3) 0.0462(18) Uani 1 1 d .
H10A H 0.1646 0.6534 0.3545 0.069 Uiso 1 1 calc R
H10B H 0.2529 0.5989 0.3194 0.069 Uiso 1 1 calc R
H10C H 0.2366 0.6786 0.2961 0.069 Uiso 1 1 calc R
C11 C 0.4305(6) 0.5800(3) 0.1910(2) 0.0219(13) Uani 1 1 d .
C12 C 0.2911(6) 0.5647(3) 0.1920(2) 0.0312(14) Uani 1 1 d .
H12A H 0.2287 0.6017 0.1970 0.037 Uiso 1 1 calc R
C13 C 0.2444(7) 0.4944(3) 0.1857(3) 0.0398(16) Uani 1 1 d .
H13A H 0.1509 0.4845 0.1866 0.048 Uiso 1 1 calc R
C14 C 0.3346(7) 0.4396(3) 0.1782(3) 0.0418(17) Uani 1 1 d .
H14A H 0.3025 0.3926 0.1741 0.050 Uiso 1 1 calc R
C15 C 0.4719(7) 0.4539(3) 0.1766(3) 0.0369(16) Uani 1 1 d .
H15A H 0.5332 0.4165 0.1713 0.044 Uiso 1 1 calc R
C16 C 0.5208(6) 0.5247(3) 0.1831(2) 0.0282(14) Uani 1 1 d .
H16A H 0.6144 0.5342 0.1820 0.034 Uiso 1 1 calc R
C17 C 0.4227(6) 0.6648(3) 0.0799(2) 0.0287(14) Uani 1 1 d .
C18 C 0.2828(7) 0.6606(3) 0.0623(3) 0.0414(17) Uani 1 1 d .
H18A H 0.2204 0.6789 0.0885 0.050 Uiso 1 1 calc R
C19 C 0.2350(9) 0.6295(4) 0.0060(3) 0.062(2) Uani 1 1 d .
H19A H 0.1407 0.6272 -0.0059 0.074 Uiso 1 1 calc R
C20 C 0.3278(10) 0.6018(4) -0.0323(3) 0.064(2) Uani 1 1 d .
H20A H 0.2957 0.5817 -0.0705 0.076 Uiso 1 1 calc R
C21 C 0.4669(9) 0.6036(4) -0.0146(3) 0.065(2) Uani 1 1 d .
H21A H 0.5291 0.5837 -0.0401 0.078 Uiso 1 1 calc R
C22 C 0.5141(7) 0.6356(3) 0.0418(3) 0.0423(17) Uani 1 1 d .
H22A H 0.6084 0.6373 0.0540 0.051 Uiso 1 1 calc R
Si2 Si 0.50090(17) 0.84561(8) 0.08329(7) 0.0265(4) Uani 1 1 d .
C23 C 0.5158(6) 0.8113(3) 0.0023(2) 0.0354(14) Uani 1 1 d .
H23A H 0.5931 0.7791 0.0026 0.053 Uiso 1 1 calc R
H23B H 0.5292 0.8510 -0.0250 0.053 Uiso 1 1 calc R
H23C H 0.4328 0.7861 -0.0123 0.053 Uiso 1 1 calc R
C24 C 0.6341(7) 0.9163(3) 0.1012(3) 0.0467(18) Uani 1 1 d .
H24A H 0.6444 0.9252 0.1454 0.070 Uiso 1 1 calc R
H24B H 0.6059 0.9597 0.0796 0.070 Uiso 1 1 calc R
H24C H 0.7206 0.9004 0.0880 0.070 Uiso 1 1 calc R
C25 C 0.3264(6) 0.8924(3) 0.0836(2) 0.0307(14) Uani 1 1 d .
C26 C 0.3069(7) 0.9389(3) 0.0241(3) 0.0415(17) Uani 1 1 d .
H26A H 0.3073 0.9087 -0.0120 0.062 Uiso 1 1 calc R
H26B H 0.3809 0.9731 0.0243 0.062 Uiso 1 1 calc R
H26C H 0.2205 0.9640 0.0229 0.062 Uiso 1 1 calc R
C27 C 0.2063(6) 0.8409(3) 0.0829(3) 0.0429(17) Uani 1 1 d .
H27A H 0.2118 0.8147 0.1215 0.064 Uiso 1 1 calc R
H27B H 0.2093 0.8079 0.0488 0.064 Uiso 1 1 calc R
H27C H 0.1213 0.8675 0.0780 0.064 Uiso 1 1 calc R
C28 C 0.3189(8) 0.9439(3) 0.1391(3) 0.053(2) Uani 1 1 d .
H28A H 0.2315 0.9683 0.1352 0.080 Uiso 1 1 calc R
H28B H 0.3921 0.9786 0.1394 0.080 Uiso 1 1 calc R
H28C H 0.3284 0.9170 0.1773 0.080 Uiso 1 1 calc R
Ru1 Ru 0.68251(5) 0.71058(2) 0.191649(19) 0.02087(11) Uani 1 1 d .
Cl1 Cl 0.65483(17) 0.89430(8) 0.29561(7) 0.0419(4) Uani 1 1 d .
C29 C 0.8766(6) 0.6503(3) 0.2258(3) 0.0258(13) Uani 1 1 d .
C30 C 0.8585(6) 0.6465(3) 0.1584(3) 0.0302(14) Uani 1 1 d .
C31 C 0.8652(6) 0.7177(3) 0.1343(3) 0.0303(14) Uani 1 1 d .
C32 C 0.8826(6) 0.7656(3) 0.1860(3) 0.0257(13) Uani 1 1 d .
C33 C 0.8907(5) 0.7237(3) 0.2419(2) 0.0228(13) Uani 1 1 d .
C34 C 0.8961(6) 0.5863(3) 0.2677(3) 0.0304(14) Uani 1 1 d .
H34A H 0.9905 0.5707 0.2697 0.046 Uiso 1 1 calc R
H34B H 0.8367 0.5481 0.2516 0.046 Uiso 1 1 calc R
H34C H 0.8736 0.5990 0.3088 0.046 Uiso 1 1 calc R
C35 C 0.8615(6) 0.5780(3) 0.1206(3) 0.0405(16) Uani 1 1 d .
H35A H 0.7899 0.5796 0.0868 0.061 Uiso 1 1 calc R
H35B H 0.8467 0.5375 0.1468 0.061 Uiso 1 1 calc R
H35C H 0.9496 0.5735 0.1044 0.061 Uiso 1 1 calc R
C36 C 0.8683(6) 0.7372(3) 0.0680(3) 0.0395(16) Uani 1 1 d .
H36A H 0.8372 0.7859 0.0617 0.059 Uiso 1 1 calc R
H36B H 0.8088 0.7055 0.0426 0.059 Uiso 1 1 calc R
H36C H 0.9609 0.7329 0.0566 0.059 Uiso 1 1 calc R
C37 C 0.9160(6) 0.8444(3) 0.1850(3) 0.0355(15) Uani 1 1 d .
H37A H 1.0090 0.8519 0.2030 0.053 Uiso 1 1 calc R
H37B H 0.8534 0.8703 0.2087 0.053 Uiso 1 1 calc R
H37C H 0.9069 0.8613 0.1427 0.053 Uiso 1 1 calc R
C38 C 0.9314(6) 0.7556(3) 0.3051(2) 0.0292(14) Uani 1 1 d .
H38A H 0.9316 0.7187 0.3362 0.044 Uiso 1 1 calc R
H38B H 0.8665 0.7924 0.3136 0.044 Uiso 1 1 calc R
H38C H 1.0221 0.7762 0.3057 0.044 Uiso 1 1 calc R

loop_
_atom_site_aniso_label
_atom_site_aniso_U_11
_atom_site_aniso_U_22
_atom_site_aniso_U_33
_atom_site_aniso_U_23
_atom_site_aniso_U_13
_atom_site_aniso_U_12
Pb1 0.03264(13) 0.02185(11) 0.02115(11) 0.00045(10) 0.00168(8) 0.00290(11)
C1 0.023(3) 0.016(3) 0.022(3) 0.001(3) 0.000(2) 0.002(3)
C2 0.021(3) 0.019(3) 0.022(3) 0.000(2) 0.000(2) 0.002(2)
C3 0.024(3) 0.025(3) 0.020(3) -0.007(3) 0.000(2) 0.003(3)
C4 0.025(3) 0.020(3) 0.019(3) 0.000(2) 0.004(2) -0.001(2)
Si1 0.0276(10) 0.0239(8) 0.0205(8) 0.0030(7) 0.0014(7) 0.0001(7)
C5 0.037(4) 0.054(4) 0.023(3) 0.005(3) 0.002(3) -0.001(3)
C6 0.038(4) 0.035(3) 0.030(3) 0.008(3) 0.003(3) 0.004(3)
C7 0.042(4) 0.028(3) 0.026(3) 0.002(3) -0.001(3) -0.001(3)
C8 0.056(5) 0.048(4) 0.033(4) 0.004(3) 0.014(3) 0.013(4)
C9 0.047(4) 0.044(4) 0.029(3) 0.004(3) 0.015(3) -0.003(3)
C10 0.033(4) 0.056(4) 0.050(4) -0.002(4) 0.006(3) 0.011(3)
C11 0.029(4) 0.023(3) 0.012(3) 0.002(2) -0.005(2) -0.005(3)
C12 0.034(4) 0.026(3) 0.032(3) 0.000(3) -0.001(3) 0.004(3)
C13 0.029(4) 0.034(4) 0.055(4) 0.002(3) -0.007(3) -0.010(3)
C14 0.050(5) 0.027(3) 0.047(4) 0.001(3) -0.005(4) -0.010(3)
C15 0.052(5) 0.022(3) 0.036(4) 0.000(3) 0.002(3) 0.002(3)
C16 0.031(4) 0.029(3) 0.023(3) -0.001(3) -0.002(3) -0.004(3)
C17 0.038(4) 0.024(3) 0.023(3) 0.001(2) -0.006(3) -0.001(3)
C18 0.051(5) 0.046(4) 0.025(3) -0.003(3) -0.008(3) -0.001(3)
C19 0.072(6) 0.050(5) 0.057(5) -0.002(4) -0.024(5) -0.003(4)
C20 0.098(7) 0.059(5) 0.029(4) -0.018(4) -0.021(4) 0.000(5)
C21 0.089(7) 0.071(5) 0.035(4) -0.026(4) 0.004(4) 0.002(5)
C22 0.056(5) 0.048(4) 0.023(3) -0.011(3) 0.002(3) -0.003(4)
Si2 0.0312(10) 0.0263(8) 0.0214(8) 0.0062(7) -0.0001(7) 0.0006(7)
C23 0.036(4) 0.047(4) 0.024(3) 0.008(3) 0.008(3) 0.011(3)
C24 0.050(5) 0.034(4) 0.053(4) 0.025(3) -0.008(4) -0.006(3)
C25 0.040(4) 0.029(3) 0.025(3) 0.004(3) 0.006(3) 0.011(3)
C26 0.052(5) 0.035(4) 0.036(4) 0.003(3) -0.006(3) 0.008(3)
C27 0.037(4) 0.051(4) 0.043(4) 0.014(3) 0.016(3) 0.007(3)
C28 0.080(6) 0.046(4) 0.031(4) -0.002(3) -0.002(4) 0.030(4)
Ru1 0.0242(3) 0.0191(2) 0.0192(2) 0.00085(18) 0.00145(19) 0.00037(19)
Cl1 0.0491(11) 0.0290(8) 0.0456(10) -0.0077(7) -0.0067(8) -0.0034(8)
C29 0.019(3) 0.030(3) 0.028(3) 0.000(3) -0.005(3) 0.004(3)
C30 0.025(4) 0.030(3) 0.035(4) -0.002(3) 0.001(3) 0.002(3)
C31 0.028(4) 0.033(3) 0.032(3) 0.004(3) 0.010(3) 0.001(3)
C32 0.015(3) 0.030(3) 0.032(3) 0.006(3) 0.006(3) -0.001(3)
C33 0.011(3) 0.029(3) 0.028(3) 0.002(3) -0.002(2) 0.003(2)
C34 0.025(4) 0.027(3) 0.039(4) 0.002(3) 0.001(3) 0.004(3)
C35 0.045(4) 0.029(3) 0.047(4) -0.005(3) 0.005(3) 0.010(3)
C36 0.039(4) 0.045(4) 0.037(4) -0.001(3) 0.015(3) -0.002(3)
C37 0.037(4) 0.033(3) 0.037(4) 0.007(3) 0.006(3) -0.007(3)
C38 0.026(4) 0.029(3) 0.032(3) 0.002(3) -0.005(3) -0.005(3)

loop_
_atom_type_symbol
_atom_type_description
_atom_type_scat_dispersion_real
_atom_type_scat_dispersion_imag
_atom_type_scat_source
C C 0.0033 0.0016 'International Tables Vol C Tables 4.2.6.8 and 6.1.1.4'
H H 0.0000 0.0000 'International Tables Vol C Tables 4.2.6.8 and 6.1.1.4'
Si Si 0.0817 0.0704 'International Tables Vol C Tables 4.2.6.8 and 6.1.1.4'
Cl Cl 0.1484 0.1585 'International Tables Vol C Tables 4.2.6.8 and 6.1.1.4'
Ru Ru -1.2594 0.8363 'International Tables Vol C Tables 4.2.6.8 and 6.1.1.4'
Pb Pb -3.3944 10.1111 'International Tables Vol C Tables 4.2.6.8 and 6.1.1.4'

loop_
_geom_angle_atom_site_label_1
_geom_angle_atom_site_label_2
_geom_angle_atom_site_label_3
_geom_angle
C4 Pb1 C1 74.90(17)
C4 Pb1 Cl1 111.52(13)
C1 Pb1 Cl1 112.24(13)
C4 Pb1 Ru1 43.86(12)
C1 Pb1 Ru1 43.21(13)
Cl1 Pb1 Ru1 93.95(4)
C2 C1 Si1 130.0(4)
C2 C1 Ru1 76.7(3)
Si1 C1 Ru1 139.3(3)
C2 C1 Pb1 100.1(3)
Si1 C1 Pb1 113.4(2)
Ru1 C1 Pb1 85.06(17)
C1 C2 C3 119.6(4)
C1 C2 C11 122.9(4)
C3 C2 C11 117.2(4)
C1 C2 Ru1 65.3(3)
C3 C2 Ru1 70.0(3)
C11 C2 Ru1 133.8(4)
C4 C3 C2 120.6(4)
C4 C3 C17 122.2(5)
C2 C3 C17 117.1(4)
C4 C3 Ru1 66.9(3)
C2 C3 Ru1 71.2(3)
C17 C3 Ru1 132.5(4)
C3 C4 Si2 129.5(4)
C3 C4 Ru1 75.1(3)
Si2 C4 Ru1 140.6(3)
C3 C4 Pb1 100.9(3)
Si2 C4 Pb1 113.7(2)
Ru1 C4 Pb1 84.87(17)
C5 Si1 C6 109.5(3)
C5 Si1 C1 108.7(2)
C6 Si1 C1 111.0(2)
C5 Si1 C7 105.3(3)
C6 Si1 C7 107.7(3)
C1 Si1 C7 114.5(2)
Si1 C5 H5A 109.5
Si1 C5 H5B 109.5
H5A C5 H5B 109.5
Si1 C5 H5C 109.5
H5A C5 H5C 109.5
H5B C5 H5C 109.5
Si1 C6 H6A 109.5
Si1 C6 H6B 109.5
H6A C6 H6B 109.5
Si1 C6 H6C 109.5
H6A C6 H6C 109.5
H6B C6 H6C 109.5
C10 C7 C8 108.8(5)
C10 C7 C9 107.6(5)
C8 C7 C9 107.4(5)
C10 C7 Si1 111.9(4)
C8 C7 Si1 113.8(4)
C9 C7 Si1 107.0(4)
C7 C8 H8A 109.5
C7 C8 H8B 109.5
H8A C8 H8B 109.5
C7 C8 H8C 109.5
H8A C8 H8C 109.5
H8B C8 H8C 109.5
C7 C9 H9A 109.5
C7 C9 H9B 109.5
H9A C9 H9B 109.5
C7 C9 H9C 109.5
H9A C9 H9C 109.5
H9B C9 H9C 109.5
C7 C10 H10A 109.5
C7 C10 H10B 109.5
H10A C10 H10B 109.5
C7 C10 H10C 109.5
H10A C10 H10C 109.5
H10B C10 H10C 109.5
C16 C11 C12 119.0(5)
C16 C11 C2 121.4(5)
C12 C11 C2 119.6(5)
C13 C12 C11 120.2(6)
C13 C12 H12A 119.9
C11 C12 H12A 119.9
C14 C13 C12 120.5(6)
C14 C13 H13A 119.7
C12 C13 H13A 119.7
C13 C14 C15 120.0(6)
C13 C14 H14A 120.0
C15 C14 H14A 120.0
C14 C15 C16 120.1(6)
C14 C15 H15A 119.9
C16 C15 H15A 119.9
C11 C16 C15 120.1(6)
C11 C16 H16A 120.0
C15 C16 H16A 120.0
C22 C17 C18 119.5(5)
C22 C17 C3 120.6(5)
C18 C17 C3 120.0(5)
C17 C18 C19 120.3(7)
C17 C18 H18A 119.9
C19 C18 H18A 119.9
C20 C19 C18 119.8(7)
C20 C19 H19A 120.1
C18 C19 H19A 120.1
C21 C20 C19 120.5(7)
C21 C20 H20A 119.7
C19 C20 H20A 119.7
C20 C21 C22 119.3(7)
C20 C21 H21A 120.4
C22 C21 H21A 120.4
C17 C22 C21 120.7(7)
C17 C22 H22A 119.7
C21 C22 H22A 119.7
C24 Si2 C23 108.7(3)
C24 Si2 C4 109.4(2)
C23 Si2 C4 112.0(2)
C24 Si2 C25 106.2(3)
C23 Si2 C25 107.8(2)
C4 Si2 C25 112.5(2)
Si2 C23 H23A 109.5
Si2 C23 H23B 109.5
H23A C23 H23B 109.5
Si2 C23 H23C 109.5
H23A C23 H23C 109.5
H23B C23 H23C 109.5
Si2 C24 H24A 109.5
Si2 C24 H24B 109.5
H24A C24 H24B 109.5
Si2 C24 H24C 109.5
H24A C24 H24C 109.5
H24B C24 H24C 109.5
C27 C25 C28 108.0(5)
C27 C25 C26 108.2(5)
C28 C25 C26 106.5(4)
C27 C25 Si2 113.5(4)
C28 C25 Si2 113.2(4)
C26 C25 Si2 107.0(4)
C25 C26 H26A 109.5
C25 C26 H26B 109.5
H26A C26 H26B 109.5
C25 C26 H26C 109.5
H26A C26 H26C 109.5
H26B C26 H26C 109.5
C25 C27 H27A 109.5
C25 C27 H27B 109.5
H27A C27 H27B 109.5
C25 C27 H27C 109.5
H27A C27 H27C 109.5
H27B C27 H27C 109.5
C25 C28 H28A 109.5
C25 C28 H28B 109.5
H28A C28 H28B 109.5
C25 C28 H28C 109.5
H28A C28 H28C 109.5
H28B C28 H28C 109.5
C1 Ru1 C4 87.4(2)
C1 Ru1 C3 71.08(19)
C4 Ru1 C3 37.96(18)
C1 Ru1 C32 141.4(2)
C4 Ru1 C32 108.9(2)
C3 Ru1 C32 141.0(2)
C1 Ru1 C33 109.6(2)
C4 Ru1 C33 140.29(19)
C3 Ru1 C33 178.3(2)
C32 Ru1 C33 37.65(18)
C1 Ru1 C2 38.05(18)
C4 Ru1 C2 70.60(19)
C3 Ru1 C2 38.87(18)
C32 Ru1 C2 179.0(2)
C33 Ru1 C2 142.42(19)
C1 Ru1 C30 130.8(2)
C4 Ru1 C30 131.9(2)
C3 Ru1 C30 119.08(19)
C32 Ru1 C30 61.9(2)
C33 Ru1 C30 61.8(2)
C2 Ru1 C30 119.01(19)
C1 Ru1 C29 104.8(2)
C4 Ru1 C29 167.7(2)
C3 Ru1 C29 144.88(19)
C32 Ru1 C29 62.3(2)
C33 Ru1 C29 36.75(18)
C2 Ru1 C29 118.34(19)
C30 Ru1 C29 37.41(19)
C1 Ru1 C31 166.61(19)
C4 Ru1 C31 105.7(2)
C3 Ru1 C31 117.6(2)
C32 Ru1 C31 37.10(19)
C33 Ru1 C31 62.1(2)
C2 Ru1 C31 143.7(2)
C30 Ru1 C31 36.81(19)
C29 Ru1 C31 62.1(2)
C1 Ru1 Pb1 51.73(13)
C4 Ru1 Pb1 51.27(14)
C3 Ru1 Pb1 67.17(13)
C32 Ru1 Pb1 112.03(14)
C33 Ru1 Pb1 111.87(14)
C2 Ru1 Pb1 67.01(13)
C30 Ru1 Pb1 173.39(14)
C29 Ru1 Pb1 138.51(14)
C31 Ru1 Pb1 139.75(14)
C33 C29 C30 107.0(5)
C33 C29 C34 128.2(5)
C30 C29 C34 124.2(5)
C33 C29 Ru1 70.1(3)
C30 C29 Ru1 71.3(3)
C34 C29 Ru1 130.3(4)
C31 C30 C29 108.3(5)
C31 C30 C35 125.6(5)
C29 C30 C35 125.0(5)
C31 C30 Ru1 71.7(3)
C29 C30 Ru1 71.3(3)
C35 C30 Ru1 131.9(4)
C32 C31 C30 107.6(5)
C32 C31 C36 126.2(5)
C30 C31 C36 125.9(5)
C32 C31 Ru1 69.6(3)
C30 C31 Ru1 71.5(3)
C36 C31 Ru1 129.2(4)
C31 C32 C33 108.1(5)
C31 C32 C37 127.6(5)
C33 C32 C37 123.3(5)
C31 C32 Ru1 73.3(3)
C33 C32 Ru1 71.4(3)
C37 C32 Ru1 130.2(4)
C29 C33 C32 109.0(5)
C29 C33 C38 127.9(5)
C32 C33 C38 122.4(5)
C29 C33 Ru1 73.2(3)
C32 C33 Ru1 71.0(3)
C38 C33 Ru1 129.4(4)
C29 C34 H34A 109.5
C29 C34 H34B 109.5
H34A C34 H34B 109.5
C29 C34 H34C 109.5
H34A C34 H34C 109.5
H34B C34 H34C 109.5
C30 C35 H35A 109.5
C30 C35 H35B 109.5
H35A C35 H35B 109.5
C30 C35 H35C 109.5
H35A C35 H35C 109.5
H35B C35 H35C 109.5
C31 C36 H36A 109.5
C31 C36 H36B 109.5
H36A C36 H36B 109.5
C31 C36 H36C 109.5
H36A C36 H36C 109.5
H36B C36 H36C 109.5
C32 C37 H37A 109.5
C32 C37 H37B 109.5
H37A C37 H37B 109.5
C32 C37 H37C 109.5
H37A C37 H37C 109.5
H37B C37 H37C 109.5
C33 C38 H38A 109.5
C33 C38 H38B 109.5
H38A C38 H38B 109.5
C33 C38 H38C 109.5
H38A C38 H38C 109.5
H38B C38 H38C 109.5

loop_
_geom_bond_atom_site_label_1
_geom_bond_atom_site_label_2
_geom_bond_distance
Pb1 C4 2.371(5)
Pb1 C1 2.385(5)
Pb1 Cl1 2.5774(15)
Pb1 Ru1 3.0269(5)
C1 C2 1.412(7)
C1 Si1 1.884(5)
C1 Ru1 2.080(5)
C2 C3 1.478(7)
C2 C11 1.509(7)
C2 Ru1 2.229(5)
C3 C4 1.408(7)
C3 C17 1.522(7)
C3 Ru1 2.213(5)
C4 Si2 1.882(5)
C4 Ru1 2.106(5)
Si1 C5 1.856(6)
Si1 C6 1.873(5)
Si1 C7 1.912(6)
C5 H5A 0.9600
C5 H5B 0.9600
C5 H5C 0.9600
C6 H6A 0.9600
C6 H6B 0.9600
C6 H6C 0.9600
C7 C10 1.529(8)
C7 C8 1.536(8)
C7 C9 1.536(7)
C8 H8A 0.9600
C8 H8B 0.9600
C8 H8C 0.9600
C9 H9A 0.9600
C9 H9B 0.9600
C9 H9C 0.9600
C10 H10A 0.9600
C10 H10B 0.9600
C10 H10C 0.9600
C11 C16 1.373(7)
C11 C12 1.389(7)
C12 C13 1.387(7)
C12 H12A 0.9300
C13 C14 1.363(8)
C13 H13A 0.9300
C14 C15 1.366(8)
C14 H14A 0.9300
C15 C16 1.404(7)
C15 H15A 0.9300
C16 H16A 0.9300
C17 C22 1.376(8)
C17 C18 1.380(8)
C18 C19 1.384(8)
C18 H18A 0.9300
C19 C20 1.380(10)
C19 H19A 0.9300
C20 C21 1.372(10)
C20 H20A 0.9300
C21 C22 1.392(8)
C21 H21A 0.9300
C22 H22A 0.9300
Si2 C24 1.860(6)
Si2 C23 1.877(5)
Si2 C25 1.908(6)
C23 H23A 0.9600
C23 H23B 0.9600
C23 H23C 0.9600
C24 H24A 0.9600
C24 H24B 0.9600
C24 H24C 0.9600
C25 C27 1.510(8)
C25 C28 1.539(7)
C25 C26 1.544(7)
C26 H26A 0.9600
C26 H26B 0.9600
C26 H26C 0.9600
C27 H27A 0.9600
C27 H27B 0.9600
C27 H27C 0.9600
C28 H28A 0.9600
C28 H28B 0.9600
C28 H28C 0.9600
Ru1 C32 2.213(5)
Ru1 C33 2.218(5)
Ru1 C30 2.258(6)
Ru1 C29 2.259(5)
Ru1 C31 2.262(6)
C29 C33 1.412(7)
C29 C30 1.448(7)
C29 C34 1.496(7)
C30 C31 1.427(7)
C30 C35 1.513(7)
C31 C32 1.424(7)
C31 C36 1.476(7)
C32 C33 1.430(7)
C32 C37 1.501(7)
C33 C38 1.503(7)
C34 H34A 0.9600
C34 H34B 0.9600
C34 H34C 0.9600
C35 H35A 0.9600
C35 H35B 0.9600
C35 H35C 0.9600
C36 H36A 0.9600
C36 H36B 0.9600
C36 H36C 0.9600
C37 H37A 0.9600
C37 H37B 0.9600
C37 H37C 0.9600
C38 H38A 0.9600
C38 H38B 0.9600
C38 H38C 0.9600
